data_1100104
loop_
_publ_author_name
'J. Androulakis'
'N. Katsarakis'
'J. Giapintzakis'
'N. Vouroutzis'
'E. Pavlidou'
'K. Chrissafis'
'E. K. Polychroniadis'
'V. Perdikatsis'

_publ_section_title
;
LaSrMnCoO6: A new cubic double perovskite oxide
;
_journal_name_full 'Journal of Solid State Chemistry'
_journal_page_first 350
_journal_page_last 354
_journal_paper_doi 10.1016/S0022-4596(03)00109-9
_journal_volume 173
_journal_year 2003
_chemical_formula_sum 'Co La Mn O6 Sr'
_symmetry_space_group_name_H-M 'F m -3 m'
_cell_angle_alpha 90.000
_cell_angle_beta 90.000
_cell_angle_gamma 90.000
_cell_length_a 7.6891
_cell_length_b 7.6891
_cell_length_c 7.6891
_cell_volume 454.60
_cod_original_formula_sum LaSrMnCoO6
_cod_database_code 1100104

loop_
_atom_site_label
_atom_site_symmetry_multiplicity
_atom_site_Wyckoff_symbol
_atom_site_fract_x
_atom_site_fract_y
_atom_site_fract_z
_atom_site_occupancy
_atom_site_uiso_or_biso
La 8 c 0.25 0.25 0.25 0.485 0.30
Sr 8 c 0.25 0.25 0.25 0.514 0.28
Mn 4 b 0.5 0 0 1 0.36
Co 4 b 0 0 0 1 0.05
O 24 e 0.2492 0 0 1 1.48
